data_7012314
loop_
_publ_author_name
'Alekseyeva, Elena S.'
'Batsanov, Andrei S.'
'Boyd, Lynn A.'
'Fox, Mark A.'
'Hibbert, Thomas G.'
'Howard, Judith A. K.'
'Hugh MacBride, J. A.'
'Mackinnon, Angus'
'Wade, Kenneth'

_publ_section_title
;
 Intra- and inter-molecular carboranyl C--H&#x22EF;N hydrogen bonds in
 pyridyl-containing ortho-carboranesElectronic supplementary
 information (ESI) available: rotatable 3-D molecular structure
 diagrams of experimental structures of 1--4 and of MP2/6-31G*
 optimised geometries 1a--7b in CHIME format. Computed GIAO NMR data
 for 1b--4c. See http://www.rsc.org/suppdata/dt/b2/b209931d/
;
_journal_issue 3
_journal_name_full 'Dalton Transactions'
_journal_page_first 475
_journal_paper_doi 10.1039/b209931d
_journal_year 2003
_chemical_formula_sum 'C7 H14 B10 Br N'
_chemical_formula_weight 300.20
_chemical_melting_point 410.6(5)
_chemical_name_systematic
; 
1-(5'-bromo-2'-pyridyl)-ortho-carborane 
;
_space_group_IT_number 14
_symmetry_cell_setting monoclinic
_symmetry_space_group_name_Hall '-P 2yn'
_symmetry_space_group_name_H-M 'P 1 21/n 1'
_atom_sites_solution_hydrogens difmap
_atom_sites_solution_primary direct
_atom_sites_solution_secondary difmap
_audit_creation_method SHELXL-97
_cell_angle_alpha 90.00
_cell_angle_beta 91.38(3)
_cell_angle_gamma 90.00
_cell_formula_units_Z 4
_cell_length_a 7.1473(14)
_cell_length_b 18.867(4)
_cell_length_c 10.082(2)
_cell_measurement_reflns_used 496
_cell_measurement_temperature 150(2)
_cell_measurement_theta_max 30.5
_cell_measurement_theta_min 2.4
_cell_volume 1359.1(5)
_computing_cell_refinement 'SMART (Siemens, 1995)'
_computing_data_collection 'SMART (Siemens, 1995)'
_computing_data_reduction 'SAINT (Siemens, 1995)'
_computing_molecular_graphics 'SHELXTL (Bruker, 1997)'
_computing_publication_material 'SHELXTL (Bruker, 1997)'
_computing_structure_refinement 'SHELXL-97 (Sheldrick, 1997)'
_computing_structure_solution 'SHELXS-97 (Sheldrick, 1990)'
_diffrn_ambient_temperature 150(2)
_diffrn_detector_area_resol_mean 8
_diffrn_measured_fraction_theta_full 0.997
_diffrn_measured_fraction_theta_max 0.997
_diffrn_measurement_device_type 'SMART 1K CCD area detector'
_diffrn_measurement_method \w
_diffrn_radiation_monochromator graphite
_diffrn_radiation_source 'fine-focus sealed tube'
_diffrn_radiation_type MoK\a
_diffrn_radiation_wavelength 0.71073
_diffrn_reflns_av_R_equivalents 0.0672
_diffrn_reflns_av_sigmaI/netI 0.0616
_diffrn_reflns_limit_h_max 9
_diffrn_reflns_limit_h_min -9
_diffrn_reflns_limit_k_max 25
_diffrn_reflns_limit_k_min -25
_diffrn_reflns_limit_l_max 13
_diffrn_reflns_limit_l_min -13
_diffrn_reflns_number 14930
_diffrn_reflns_theta_full 29.00
_diffrn_reflns_theta_max 29.00
_diffrn_reflns_theta_min 2.16
_diffrn_standards_decay_% 0
_exptl_absorpt_coefficient_mu 2.995
_exptl_absorpt_correction_type multi-scan
_exptl_absorpt_process_details 'SADABS (G.M.Sheldrick,1996)'
_exptl_crystal_colour colourless
_exptl_crystal_density_diffrn 1.467
_exptl_crystal_density_meas ?
_exptl_crystal_density_method .
_exptl_crystal_description needle
_exptl_crystal_F_000 592
_exptl_crystal_size_max 0.5
_exptl_crystal_size_mid 0.1
_exptl_crystal_size_min 0.1
_refine_diff_density_max 1.643
_refine_diff_density_min -0.694
_refine_diff_density_rms 0.106
_refine_ls_extinction_method none
_refine_ls_goodness_of_fit_ref 1.039
_refine_ls_hydrogen_treatment mixed
_refine_ls_matrix_type full
_refine_ls_number_parameters 176
_refine_ls_number_reflns 3599
_refine_ls_number_restraints 0
_refine_ls_restrained_S_all 1.039
_refine_ls_R_factor_all 0.0832
_refine_ls_R_factor_gt 0.0489
_refine_ls_shift/su_max 0.001
_refine_ls_shift/su_mean 0.000
_refine_ls_structure_factor_coef Fsqd
_refine_ls_weighting_details 'calc w=1/[\s^2^(Fo^2^)+(0.0503P)^2^+2.6357P] where P=(Fo^2^+2Fc^2^)/3'
_refine_ls_weighting_scheme calc
_refine_ls_wR_factor_gt 0.1088
_refine_ls_wR_factor_ref 0.1273
_reflns_number_gt 2584
_reflns_number_total 3599
_reflns_threshold_expression I>2\s(I)
_cod_data_source_file b209931d.txt
_cod_data_source_block 3
_cod_depositor_comments
;
The following automatic conversions were performed:
'_symmetry_cell_setting' value 'Monoclinic' changed to 'monoclinic'
according to '/home/adriana/struct/CIF-dictionaries/cif_core.dic'
dictionary named 'cif_core.dic' version 2.4.1 from 2010-06-29.

Automatic conversion script
Id: cif_fix_enum 1555 2011-01-17 13:19:09Z saulius 

The following automatic conversions were performed:

'_chemical_melting_point' value '137--138\% C' was changed to
'410.6(5)' - it was converted from degrees Celsius(C) to Kelvins(K),
the average value was taken and precision was estimated.

Automatic conversion script
Id: cif_fix_values 1569 2011-02-09 13:29:24Z adriana 
;
_cod_database_code 7012314

loop_
_symmetry_equiv_pos_as_xyz
'x, y, z'
'-x+1/2, y+1/2, -z+1/2'
'-x, -y, -z'
'x-1/2, -y-1/2, z-1/2'

loop_
_atom_site_label
_atom_site_type_symbol
_atom_site_fract_x
_atom_site_fract_y
_atom_site_fract_z
_atom_site_U_iso_or_equiv
_atom_site_adp_type
_atom_site_occupancy
_atom_site_symmetry_multiplicity
_atom_site_calc_flag
_atom_site_refinement_flags
_atom_site_disorder_assembly
_atom_site_disorder_group
Br Br 0.75917(5) 0.04432(2) 0.65278(4) 0.03062(14) Uani 1 1 d . . .
N N 0.7612(4) -0.11407(16) 0.3709(3) 0.0205(6) Uani 1 1 d . . .
C1 C 0.7241(5) -0.12084(17) 0.1320(3) 0.0170(7) Uani 1 1 d . . .
C2 C 0.7733(5) -0.20548(18) 0.1439(4) 0.0213(7) Uani 1 1 d . . .
H2 H 0.806(6) -0.217(2) 0.231(4) 0.029(11) Uiso 1 1 d . . .
B3 B 0.5416(6) -0.1816(2) 0.1312(4) 0.0226(8) Uani 1 1 d . . .
H3 H 0.4375 -0.1875 0.2118 0.027 Uiso 1 1 d R . .
B4 B 0.5424(6) -0.1071(2) 0.0217(4) 0.0208(8) Uani 1 1 d . . .
H4 H 0.4367 -0.0635 0.0296 0.025 Uiso 1 1 d R . .
B5 B 0.7783(6) -0.0891(2) -0.0205(4) 0.0214(8) Uani 1 1 d . . .
H5 H 0.8267 -0.0337 -0.0402 0.026 Uiso 1 1 d R . .
B6 B 0.9273(6) -0.1519(2) 0.0620(4) 0.0228(8) Uani 1 1 d . . .
H6 H 1.0728 -0.1384 0.0973 0.027 Uiso 1 1 d R . .
B7 B 0.6302(6) -0.2558(2) 0.0436(5) 0.0270(9) Uani 1 1 d . . .
H7 H 0.5831 -0.3110 0.0660 0.032 Uiso 1 1 d R . .
B8 B 0.4818(6) -0.1936(2) -0.0391(5) 0.0258(9) Uani 1 1 d . . .
H8 H 0.3357 -0.2071 -0.0727 0.031 Uiso 1 1 d R . .
B9 B 0.6287(6) -0.1365(2) -0.1332(4) 0.0249(9) Uani 1 1 d . . .
H9 H 0.5790 -0.1126 -0.2294 0.030 Uiso 1 1 d R . .
B10 B 0.8670(6) -0.1638(2) -0.1084(4) 0.0279(9) Uani 1 1 d . . .
H10 H 0.9733 -0.1583 -0.1876 0.033 Uiso 1 1 d R . .
B11 B 0.8667(6) -0.2379(2) 0.0034(5) 0.0280(9) Uani 1 1 d . . .
H11 H 0.9737 -0.2813 0.0000 0.034 Uiso 1 1 d R . .
B12 B 0.6820(6) -0.2285(2) -0.1185(4) 0.0266(9) Uani 1 1 d . . .
H12 H 0.6668 -0.2655 -0.2049 0.032 Uiso 1 1 d R . .
C12 C 0.7424(5) -0.07722(18) 0.2577(3) 0.0168(7) Uani 1 1 d . . .
C13 C 0.7325(5) -0.00420(19) 0.2524(4) 0.0222(7) Uani 1 1 d . . .
H13 H 0.7214 0.0197 0.1696 0.027 Uiso 1 1 d R . .
C14 C 0.7391(5) 0.03366(19) 0.3703(4) 0.0264(8) Uani 1 1 d . . .
H14 H 0.7337 0.0840 0.3705 0.032 Uiso 1 1 d R . .
C15 C 0.7549(5) -0.0039(2) 0.4877(4) 0.0222(7) Uani 1 1 d . . .
C16 C 0.7674(5) -0.0776(2) 0.4849(3) 0.0233(8) Uani 1 1 d . . .
H16 H 0.7816 -0.1025 0.5663 0.028 Uiso 1 1 d R . .

loop_
_atom_site_aniso_label
_atom_site_aniso_U_11
_atom_site_aniso_U_22
_atom_site_aniso_U_33
_atom_site_aniso_U_23
_atom_site_aniso_U_13
_atom_site_aniso_U_12
Br 0.0259(2) 0.0397(2) 0.0263(2) -0.01692(17) 0.00292(14) -0.00317(18)
N 0.0244(16) 0.0210(14) 0.0163(14) 0.0004(11) 0.0011(12) 0.0014(12)
C1 0.0187(17) 0.0145(15) 0.0178(16) -0.0016(12) 0.0024(13) 0.0016(12)
C2 0.0268(19) 0.0189(16) 0.0182(16) 0.0005(13) 0.0014(14) 0.0037(14)
B3 0.018(2) 0.0201(19) 0.030(2) -0.0008(16) 0.0042(16) -0.0033(15)
B4 0.019(2) 0.0207(19) 0.0222(19) 0.0011(15) -0.0063(15) 0.0032(15)
B5 0.025(2) 0.024(2) 0.0158(18) -0.0001(15) 0.0028(15) -0.0023(16)
B6 0.0145(19) 0.028(2) 0.026(2) -0.0017(16) 0.0019(15) 0.0038(16)
B7 0.029(2) 0.019(2) 0.032(2) -0.0071(17) 0.0030(18) -0.0003(17)
B8 0.017(2) 0.029(2) 0.031(2) -0.0083(18) 0.0015(17) 0.0032(17)
B9 0.022(2) 0.034(2) 0.0190(19) -0.0031(17) -0.0006(16) 0.0027(18)
B10 0.024(2) 0.037(2) 0.024(2) -0.0072(18) 0.0028(17) 0.0049(18)
B11 0.023(2) 0.028(2) 0.033(2) -0.0091(18) -0.0010(18) 0.0089(17)
B12 0.025(2) 0.028(2) 0.026(2) -0.0105(17) -0.0003(17) 0.0034(17)
C12 0.0143(16) 0.0206(16) 0.0155(15) -0.0007(13) -0.0003(12) 0.0009(13)
C13 0.0254(19) 0.0196(17) 0.0213(17) 0.0009(13) -0.0046(14) 0.0009(14)
C14 0.0243(19) 0.0194(18) 0.035(2) -0.0073(15) -0.0060(16) 0.0017(15)
C15 0.0149(17) 0.031(2) 0.0204(17) -0.0089(14) 0.0016(13) 0.0001(14)
C16 0.0235(19) 0.0284(19) 0.0181(16) -0.0010(14) 0.0018(14) -0.0011(15)

loop_
_atom_type_symbol
_atom_type_description
_atom_type_scat_dispersion_real
_atom_type_scat_dispersion_imag
_atom_type_scat_source
C C 0.0033 0.0016 'International Tables Vol C Tables 4.2.6.8 and 6.1.1.4'
H H 0.0000 0.0000 'International Tables Vol C Tables 4.2.6.8 and 6.1.1.4'
B B 0.0013 0.0007 'International Tables Vol C Tables 4.2.6.8 and 6.1.1.4'
N N 0.0061 0.0033 'International Tables Vol C Tables 4.2.6.8 and 6.1.1.4'
Br Br -0.2901 2.4595 'International Tables Vol C Tables 4.2.6.8 and 6.1.1.4'

loop_
_geom_angle_atom_site_label_1
_geom_angle_atom_site_label_2
_geom_angle_atom_site_label_3
_geom_angle
_geom_angle_site_symmetry_1
_geom_angle_site_symmetry_3
_geom_angle_publ_flag
C16 N C12 117.7(3) . . ?
C12 C1 C2 117.0(3) . . ?
C12 C1 B5 123.2(3) . . ?
C2 C1 B5 110.9(3) . . ?
C12 C1 B4 120.7(3) . . ?
C2 C1 B4 110.7(3) . . ?
B5 C1 B4 62.9(2) . . ?
C12 C1 B6 117.9(3) . . ?
C2 C1 B6 61.3(2) . . ?
B5 C1 B6 62.6(2) . . ?
B4 C1 B6 114.7(3) . . ?
C12 C1 B3 114.3(3) . . ?
C2 C1 B3 61.1(2) . . ?
B5 C1 B3 114.6(3) . . ?
B4 C1 B3 62.5(2) . . ?
B6 C1 B3 114.4(3) . . ?
C1 C2 B11 112.2(3) . . ?
C1 C2 B7 111.9(3) . . ?
B11 C2 B7 63.1(3) . . ?
C1 C2 B3 62.2(2) . . ?
B11 C2 B3 115.5(3) . . ?
B7 C2 B3 62.6(2) . . ?
C1 C2 B6 62.0(2) . . ?
B11 C2 B6 62.7(2) . . ?
B7 C2 B6 115.0(3) . . ?
B3 C2 B6 115.9(3) . . ?
C2 B3 C1 56.7(2) . . ?
C2 B3 B8 104.3(3) . . ?
C1 B3 B8 104.6(3) . . ?
C2 B3 B7 58.4(2) . . ?
C1 B3 B7 104.2(3) . . ?
B8 B3 B7 59.9(2) . . ?
C2 B3 B4 103.6(3) . . ?
C1 B3 B4 58.0(2) . . ?
B8 B3 B4 60.4(2) . . ?
B7 B3 B4 107.8(3) . . ?
C1 B4 B9 104.4(3) . . ?
C1 B4 B5 58.4(2) . . ?
B9 B4 B5 60.0(2) . . ?
C1 B4 B3 59.5(2) . . ?
B9 B4 B3 107.6(3) . . ?
B5 B4 B3 108.3(3) . . ?
C1 B4 B8 104.9(3) . . ?
B9 B4 B8 60.2(2) . . ?
B5 B4 B8 108.3(3) . . ?
B3 B4 B8 59.4(2) . . ?
C1 B5 B4 58.7(2) . . ?
C1 B5 B9 104.6(3) . . ?
B4 B5 B9 60.0(2) . . ?
C1 B5 B6 59.5(2) . . ?
B4 B5 B6 108.6(3) . . ?
B9 B5 B6 107.8(3) . . ?
C1 B5 B10 105.1(3) . . ?
B4 B5 B10 108.5(3) . . ?
B9 B5 B10 60.2(2) . . ?
B6 B5 B10 59.6(2) . . ?
C2 B6 C1 56.7(2) . . ?
C2 B6 B10 104.3(3) . . ?
C1 B6 B10 104.5(3) . . ?
C2 B6 B11 57.9(2) . . ?
C1 B6 B11 104.1(3) . . ?
B10 B6 B11 60.7(3) . . ?
C2 B6 B5 103.5(3) . . ?
C1 B6 B5 57.9(2) . . ?
B10 B6 B5 60.3(2) . . ?
B11 B6 B5 108.3(3) . . ?
C2 B7 B12 104.5(3) . . ?
C2 B7 B8 104.7(3) . . ?
B12 B7 B8 60.5(3) . . ?
C2 B7 B11 58.1(2) . . ?
B12 B7 B11 60.8(3) . . ?
B8 B7 B11 109.1(3) . . ?
C2 B7 B3 59.0(2) . . ?
B12 B7 B3 108.4(3) . . ?
B8 B7 B3 59.8(2) . . ?
B11 B7 B3 108.4(3) . . ?
B3 B8 B7 60.2(2) . . ?
B3 B8 B12 107.8(3) . . ?
B7 B8 B12 59.3(2) . . ?
B3 B8 B9 107.8(3) . . ?
B7 B8 B9 107.2(3) . . ?
B12 B8 B9 59.9(3) . . ?
B3 B8 B4 60.2(2) . . ?
B7 B8 B4 107.8(3) . . ?
B12 B8 B4 107.5(3) . . ?
B9 B8 B4 59.6(2) . . ?
B4 B9 B12 108.0(3) . . ?
B4 B9 B5 60.0(2) . . ?
B12 B9 B5 108.2(3) . . ?
B4 B9 B8 60.2(2) . . ?
B12 B9 B8 59.8(2) . . ?
B5 B9 B8 108.3(3) . . ?
B4 B9 B10 108.4(3) . . ?
B12 B9 B10 60.5(3) . . ?
B5 B9 B10 60.1(2) . . ?
B8 B9 B10 108.7(3) . . ?
B6 B10 B5 60.1(2) . . ?
B6 B10 B9 107.8(3) . . ?
B5 B10 B9 59.7(2) . . ?
B6 B10 B11 59.7(2) . . ?
B5 B10 B11 107.3(3) . . ?
B9 B10 B11 107.2(3) . . ?
B6 B10 B12 107.6(3) . . ?
B5 B10 B12 107.1(3) . . ?
B9 B10 B12 59.5(3) . . ?
B11 B10 B12 59.7(3) . . ?
C2 B11 B6 59.3(2) . . ?
C2 B11 B7 58.8(2) . . ?
B6 B11 B7 108.8(3) . . ?
C2 B11 B12 103.8(3) . . ?
B6 B11 B12 107.9(3) . . ?
B7 B11 B12 59.1(3) . . ?
C2 B11 B10 104.5(3) . . ?
B6 B11 B10 59.6(2) . . ?
B7 B11 B10 107.8(3) . . ?
B12 B11 B10 60.3(3) . . ?
B7 B12 B8 60.1(3) . . ?
B7 B12 B9 108.2(3) . . ?
B8 B12 B9 60.3(2) . . ?
B7 B12 B11 60.2(3) . . ?
B8 B12 B11 108.3(3) . . ?
B9 B12 B11 107.8(3) . . ?
B7 B12 B10 108.4(3) . . ?
B8 B12 B10 108.7(3) . . ?
B9 B12 B10 60.0(2) . . ?
B11 B12 B10 60.0(3) . . ?
N C12 C13 123.7(3) . . ?
N C12 C1 115.8(3) . . ?
C13 C12 C1 120.5(3) . . ?
C12 C13 C14 118.7(3) . . ?
C15 C14 C13 118.1(3) . . ?
C14 C15 C16 119.8(3) . . ?
C14 C15 Br 120.3(3) . . ?
C16 C15 Br 119.8(3) . . ?
N C16 C15 122.0(3) . . ?

loop_
_geom_bond_atom_site_label_1
_geom_bond_atom_site_label_2
_geom_bond_distance
_geom_bond_site_symmetry_2
_geom_bond_publ_flag
Br C15 1.896(3) . ?
N C16 1.339(4) . ?
N C12 1.341(4) . ?
C1 C12 1.514(4) . ?
C1 C2 1.639(5) . ?
C1 B5 1.703(5) . ?
C1 B4 1.709(5) . ?
C1 B6 1.731(5) . ?
C1 B3 1.736(5) . ?
C2 B11 1.695(6) . ?
C2 B7 1.709(6) . ?
C2 B3 1.718(6) . ?
C2 B6 1.721(6) . ?
B3 B8 1.774(6) . ?
B3 B7 1.780(6) . ?
B3 B4 1.788(6) . ?
B4 B9 1.781(6) . ?
B4 B5 1.782(6) . ?
B4 B8 1.793(6) . ?
B5 B9 1.782(6) . ?
B5 B6 1.785(6) . ?
B5 B10 1.789(6) . ?
B6 B10 1.776(6) . ?
B6 B11 1.778(6) . ?
B7 B12 1.761(7) . ?
B7 B8 1.775(6) . ?
B7 B11 1.780(7) . ?
B8 B12 1.783(6) . ?
B8 B9 1.792(6) . ?
B9 B12 1.783(6) . ?
B9 B10 1.791(6) . ?
B10 B11 1.796(7) . ?
B10 B12 1.800(7) . ?
B11 B12 1.791(6) . ?
C12 C13 1.380(5) . ?
C13 C14 1.386(5) . ?
C14 C15 1.382(5) . ?
C15 C16 1.393(5) . ?

loop_
_geom_hbond_atom_site_label_D
_geom_hbond_atom_site_label_H
_geom_hbond_atom_site_label_A
_geom_hbond_distance_DH
_geom_hbond_distance_HA
_geom_hbond_distance_DA
_geom_hbond_angle_DHA
_geom_hbond_site_symmetry_A
C2 H2 N 0.93(4) 2.43(4) 2.869(4) 109(3) .

loop_
_geom_torsion_atom_site_label_1
_geom_torsion_atom_site_label_2
_geom_torsion_atom_site_label_3
_geom_torsion_atom_site_label_4
_geom_torsion
_geom_torsion_site_symmetry_1
_geom_torsion_site_symmetry_2
_geom_torsion_site_symmetry_3
_geom_torsion_site_symmetry_4
_geom_torsion_publ_flag
C2 C1 C12 N -12.6(4) . . . . ?
